data_4131692
loop_
_publ_author_name
'Jana, Manish'
'Pal, Nabhendu'
'White, Corey J.'
'Kupper, Claudia'
'Meyer, Franc'
'Lehnert, Nicolai'
'Majumdar, Amit'

_publ_section_title
;
 Functional Mononitrosyl Diiron(II) Complex Mediates the Reduction of NO
 to N<sub>2</sub>O with Relevance for Flavodiiron NO Reductases.
;
_journal_issue 41
_journal_name_full 'Journal of the American Chemical Society'
_journal_page_first 14380
_journal_page_last 14383
_journal_paper_doi 10.1021/jacs.7b08855
_journal_volume 139
_journal_year 2017
_chemical_formula_moiety 'C52 H70 Fe2 N14 O5, 3(B F4)'
_chemical_formula_sum 'C52 H70 B3 F12 Fe2 N14 O5'
_chemical_formula_weight 1343.35
_space_group_crystal_system triclinic
_space_group_IT_number 2
_space_group_name_Hall '-P 1'
_space_group_name_H-M_alt 'P -1'
_atom_sites_solution_hydrogens geom
_audit_creation_date 2017-09-19
_audit_creation_method
;
Olex2 1.2
(compiled 2017.08.10 svn.r3458 for OlexSys, GUI svn.r5381)
;
_cell_angle_alpha 84.935(5)
_cell_angle_beta 85.446(5)
_cell_angle_gamma 70.766(5)
_cell_formula_units_Z 2
_cell_length_a 11.679(2)
_cell_length_b 16.572(3)
_cell_length_c 17.764(3)
_cell_measurement_reflns_used 1027
_cell_measurement_temperature 150(2)
_cell_measurement_theta_max 15.80
_cell_measurement_theta_min 2.31
_cell_volume 3228.9(10)
_computing_cell_refinement 'SAINT v8.34A (Bruker, 2013)'
_computing_data_collection 'APEX2 v2014.7-1 (Bruker-Axs,2014)'
_computing_data_reduction 'SAINT v8.34A (Bruker, 2013)'
_computing_molecular_graphics 'Olex2 (Dolomanov et al., 2009)'
_computing_publication_material 'Olex2 (Dolomanov et al., 2009)'
_computing_structure_refinement 'SHELXL-97 (Sheldrick, 2008)'
_computing_structure_solution 'SHELXS-97 (Sheldrick, 2008)'
_diffrn_ambient_temperature 150(2)
_diffrn_measured_fraction_theta_full 0.998
_diffrn_measured_fraction_theta_max 0.984
_diffrn_measurement_device_type 'Bruker APEX-II CCD'
_diffrn_measurement_method 'phi and omega scan'
_diffrn_radiation_monochromator graphite
_diffrn_radiation_probe x-ray
_diffrn_radiation_type MoK\a
_diffrn_radiation_wavelength 0.71073
_diffrn_reflns_av_R_equivalents 0.2143
_diffrn_reflns_av_unetI/netI 0.2899
_diffrn_reflns_Laue_measured_fraction_full 0.998
_diffrn_reflns_Laue_measured_fraction_max 0.984
_diffrn_reflns_limit_h_max 14
_diffrn_reflns_limit_h_min -14
_diffrn_reflns_limit_k_max 20
_diffrn_reflns_limit_k_min -20
_diffrn_reflns_limit_l_max 21
_diffrn_reflns_limit_l_min -21
_diffrn_reflns_number 33941
_diffrn_reflns_point_group_measured_fraction_full 0.998
_diffrn_reflns_point_group_measured_fraction_max 0.984
_diffrn_reflns_theta_full 25.242
_diffrn_reflns_theta_max 26.115
_diffrn_reflns_theta_min 1.152
_diffrn_source_type 'fine-focus sealed tube'
_diffrn_standards_number 0
_exptl_absorpt_coefficient_mu 0.539
_exptl_absorpt_correction_T_max 0.7453
_exptl_absorpt_correction_T_min 0.5609
_exptl_absorpt_correction_type multi-scan
_exptl_absorpt_process_details
;
SADABS-2014/3 (Bruker,2014/3) was used for absorption correction.
wR2(int) was 0.1163 before and 0.0694 after correction.
The Ratio of minimum to maximum transmission is 0.7526.
The \l/2 correction factor is 0.00150.
;
_exptl_crystal_colour brown
_exptl_crystal_density_diffrn 1.382
_exptl_crystal_density_method 'not measured'
_exptl_crystal_description block
_exptl_crystal_F_000 1390
_exptl_crystal_size_max 0.18
_exptl_crystal_size_mid 0.14
_exptl_crystal_size_min 0.10
_refine_diff_density_max 0.856
_refine_diff_density_min -0.888
_refine_diff_density_rms 0.106
_refine_ls_extinction_method none
_refine_ls_goodness_of_fit_ref 0.956
_refine_ls_hydrogen_treatment constr
_refine_ls_matrix_type full
_refine_ls_number_parameters 721
_refine_ls_number_reflns 12661
_refine_ls_number_restraints 37
_refine_ls_restrained_S_all 0.957
_refine_ls_R_factor_all 0.2544
_refine_ls_R_factor_gt 0.1038
_refine_ls_shift/su_max 0.000
_refine_ls_shift/su_mean 0.000
_refine_ls_structure_factor_coef Fsqd
_refine_ls_weighting_details 'w=1/[\s^2^(Fo^2^)+(0.1229P)^2^] where P=(Fo^2^+2Fc^2^)/3'
_refine_ls_weighting_scheme calc
_refine_ls_wR_factor_gt 0.2184
_refine_ls_wR_factor_ref 0.2924
_reflns_Friedel_coverage 0.000
_reflns_number_gt 4609
_reflns_number_total 12661
_reflns_threshold_expression 'I > 2\s(I)'
_cod_data_source_file ja7b08855_si_005.cif
_cod_data_source_block Mononitrosyl3
_cod_original_cell_volume 3228.9(11)
_cod_database_code 4131692
_shelxl_version_number 2014-3
_shelx_space_group_comment
;
The symmetry employed for this shelxl refinement is uniquely defined
by the following loop, which should always be used as a source of
symmetry information in preference to the above space-group names.
They are only intended as comments.
;
_olex2_refinement_description
;
1. Fixed Uiso
 At 1.2 times of:
  All C(H) groups, All C(H,H) groups
 At 1.5 times of:
  All C(H,H,H) groups
2. Restrained distances
 N13-C48A \\sim N13-C48B \\sim N13-C49B
 with sigma of 0.02
 N14-C51 \\sim N14-C52A \\sim N14-C52B
 with sigma of 0.02
 F11A-B3 \\sim F11B-B3 \\sim F12A-B3 \\sim F12B-B3 \\sim F10B-B3 \\sim F10A-B3
\\sim F9A-B3 \\sim F9B-B3
 with sigma of 0.02
 N13-C48B \\sim N13-C48A \\sim N13-C49B \\sim N13-C49A
 with sigma of 0.02
3. Uiso/Uaniso restraints and constraints
Uanis(O4) = Uanis(C47) = Uanis(C48A) = Uanis(C48B) = Uanis(C49B) = Uanis(C49A)
= Uanis(N13)
Uanis(C5) = Uanis(C6) = Uanis(C7) = Uanis(C8) = Uanis(C9) = Uanis(C10)
Uanis(C51) = Uanis(C52A) = Uanis(C52B)
Uanis(B3) = Uanis(F12A) = Uanis(F12B) = Uanis(F11B) = Uanis(F11A) = Uanis(F9A)
= Uanis(F9B) = Uanis(F10B) = Uanis(F10A)
Uanis(F3A) = Uanis(F3B) = Uanis(F4B) = Uanis(F4A) = Uanis(F1A) = Uanis(F1B) =
Uanis(B1) = Uanis(F2A) = Uanis(F2B)
Uanis(B2) = Uanis(F5A) = Uanis(F6B) = Uanis(F6A) = Uanis(F8A) = Uanis(F8B) =
Uanis(F7A) = Uanis(F7B) = Uanis(F5B)
4. Others
 Sof(C48B)=Sof(H48D)=Sof(H48E)=Sof(H48F)=Sof(C49B)=Sof(H49D)=Sof(H49E)=
 Sof(H49F)=Sof(C52B)=Sof(H52D)=Sof(H52E)=Sof(H52F)=1-FVAR(1)
 Sof(C48A)=Sof(H48A)=Sof(H48B)=Sof(H48C)=Sof(C49A)=Sof(H49A)=Sof(H49B)=
 Sof(H49C)=Sof(C52A)=Sof(H52A)=Sof(H52B)=Sof(H52C)=FVAR(1)
 Sof(F1B)=Sof(F2B)=Sof(F3B)=Sof(F4B)=Sof(F5B)=Sof(F6B)=Sof(F7B)=Sof(F8B)=
 Sof(F9B)=Sof(F10B)=Sof(F11B)=Sof(F12B)=1-FVAR(2)
 Sof(F1A)=Sof(F2A)=Sof(F3A)=Sof(F4A)=Sof(F5A)=Sof(F6A)=Sof(F7A)=Sof(F8A)=
 Sof(F9A)=Sof(F10A)=Sof(F11A)=Sof(F12A)=FVAR(2)
5.a Ternary CH refined with riding coordinates:
 C1(H1)
5.b Secondary CH2 refined with riding coordinates:
 C2(H2A,H2B), C3(H3A,H3B), C11(H11A,H11B), C13(H13A,H13B), C21(H21A,H21B),
 C23(H23A,H23B), C24(H24A,H24B), C32(H32A,H32B), C34(H34A,H34B), C42(H42A,H42B)
5.c Aromatic/amide H refined with riding coordinates:
 C6(H6), C7(H7), C8(H8), C9(H9), C16(H16), C17(H17), C18(H18), C19(H19),
 C27(H27), C28(H28), C29(H29), C30(H30), C37(H37), C38(H38), C39(H39), C40(H40),
  C44(H44), C47(H47), C50(H50)
5.d Idealised Me refined as rotating group:
 C12(H12A,H12B,H12C), C22(H22A,H22B,H22C), C33(H33A,H33B,H33C), C43(H43A,H43B,
 H43C), C45(H45A,H45B,H45C), C46(H46A,H46B,H46C), C48A(H48A,H48B,H48C),
 C49A(H49A,H49B,H49C), C48B(H48D,H48E,H48F), C49B(H49D,H49E,H49F), C51(H51A,
 H51B,H51C), C52A(H52A,H52B,H52C), C52B(H52D,H52E,H52F)
;
_olex2_submission_special_instructions 'No special instructions were received'

loop_
_space_group_symop_operation_xyz
'x, y, z'
'-x, -y, -z'

loop_
_atom_site_label
_atom_site_type_symbol
_atom_site_fract_x
_atom_site_fract_y
_atom_site_fract_z
_atom_site_U_iso_or_equiv
_atom_site_adp_type
_atom_site_occupancy
_atom_site_site_symmetry_order
_atom_site_calc_flag
_atom_site_refinement_flags_posn
_atom_site_refinement_flags_occupancy
_atom_site_disorder_assembly
_atom_site_disorder_group
C1 C -0.4816(7) -0.7126(5) -0.2998(5) 0.032(2) Uani 1 1 d . . . .
H1 H -0.4751 -0.6910 -0.2512 0.038 Uiso 1 1 calc R . . .
C2 C -0.5004(8) -0.6403(5) -0.3606(5) 0.034(2) Uani 1 1 d . . . .
H2A H -0.4362 -0.6153 -0.3600 0.040 Uiso 1 1 calc R . . .
H2B H -0.4951 -0.6631 -0.4097 0.040 Uiso 1 1 calc R . . .
C3 C -0.6666(8) -0.5332(6) -0.4229(5) 0.039(2) Uani 1 1 d . . . .
H3A H -0.6001 -0.5401 -0.4608 0.047 Uiso 1 1 calc R . . .
H3B H -0.7082 -0.4724 -0.4188 0.047 Uiso 1 1 calc R . . .
C4 C -0.7541(8) -0.5755(6) -0.4463(5) 0.038(2) Uani 1 1 d . . . .
C5 C -0.8845(9) -0.6419(7) -0.4414(6) 0.0562(13) Uani 1 1 d . . . .
C6 C -0.9604(9) -0.6900(7) -0.4192(6) 0.0562(13) Uani 1 1 d . . . .
H6 H -0.9589 -0.7171 -0.3710 0.067 Uiso 1 1 calc R . . .
C7 C -1.0403(9) -0.6963(7) -0.4731(6) 0.0562(13) Uani 1 1 d . . . .
H7 H -1.0930 -0.7276 -0.4609 0.067 Uiso 1 1 calc R . . .
C8 C -1.0378(9) -0.6543(7) -0.5445(6) 0.0562(13) Uani 1 1 d . . . .
H8 H -1.0899 -0.6600 -0.5792 0.067 Uiso 1 1 calc R . . .
C9 C -0.9650(9) -0.6053(7) -0.5682(6) 0.0562(13) Uani 1 1 d . . . .
H9 H -0.9676 -0.5774 -0.6162 0.067 Uiso 1 1 calc R . . .
C10 C -0.8867(9) -0.6012(7) -0.5139(6) 0.0562(13) Uani 1 1 d . . . .
C11 C -0.7688(10) -0.5104(7) -0.5828(6) 0.053(3) Uani 1 1 d . . . .
H11A H -0.7223 -0.4767 -0.5668 0.064 Uiso 1 1 calc R . . .
H11B H -0.8423 -0.4710 -0.6037 0.064 Uiso 1 1 calc R . . .
C12 C -0.6950(11) -0.5666(8) -0.6445(6) 0.074(4) Uani 1 1 d . . . .
H12A H -0.6260 -0.6095 -0.6232 0.111 Uiso 1 1 calc GR . . .
H12B H -0.6676 -0.5319 -0.6833 0.111 Uiso 1 1 calc GR . . .
H12C H -0.7446 -0.5937 -0.6660 0.111 Uiso 1 1 calc GR . . .
C13 C -0.6181(8) -0.5062(6) -0.3001(5) 0.034(2) Uani 1 1 d . . . .
H13A H -0.5934 -0.4618 -0.3292 0.040 Uiso 1 1 calc R . . .
H13B H -0.5611 -0.5311 -0.2609 0.040 Uiso 1 1 calc R . . .
C14 C -0.7437(9) -0.4690(6) -0.2654(5) 0.037(2) Uani 1 1 d . . . .
C15 C -0.9267(8) -0.4589(5) -0.2252(5) 0.029(2) Uani 1 1 d . . . .
C16 C -1.0387(8) -0.4699(6) -0.2063(5) 0.032(2) Uani 1 1 d . . . .
H16 H -1.0574 -0.5151 -0.2238 0.039 Uiso 1 1 calc R . . .
C17 C -1.1200(9) -0.4128(6) -0.1618(5) 0.038(2) Uani 1 1 d . . . .
H17 H -1.1958 -0.4187 -0.1495 0.046 Uiso 1 1 calc R . . .
C18 C -1.0924(9) -0.3445(6) -0.1336(5) 0.048(3) Uani 1 1 d . . . .
H18 H -1.1490 -0.3079 -0.1016 0.057 Uiso 1 1 calc R . . .
C19 C -0.9831(9) -0.3315(6) -0.1528(5) 0.037(2) Uani 1 1 d . . . .
H19 H -0.9650 -0.2857 -0.1360 0.045 Uiso 1 1 calc R . . .
C20 C -0.9026(9) -0.3895(6) -0.1977(5) 0.035(2) Uani 1 1 d . . . .
C21 C -0.7145(9) -0.3439(6) -0.2073(5) 0.040(2) Uani 1 1 d . . . .
H21A H -0.7671 -0.2847 -0.2088 0.048 Uiso 1 1 calc R . . .
H21B H -0.6476 -0.3480 -0.2444 0.048 Uiso 1 1 calc R . . .
C22 C -0.6655(9) -0.3693(7) -0.1297(5) 0.053(3) Uani 1 1 d . . . .
H22A H -0.7313 -0.3672 -0.0931 0.079 Uiso 1 1 calc GR . . .
H22B H -0.6252 -0.3305 -0.1176 0.079 Uiso 1 1 calc GR . . .
H22C H -0.6088 -0.4265 -0.1291 0.079 Uiso 1 1 calc GR . . .
C23 C -0.3663(7) -0.7845(5) -0.3176(5) 0.035(2) Uani 1 1 d . . . .
H23A H -0.3629 -0.7970 -0.3703 0.042 Uiso 1 1 calc R . . .
H23B H -0.2966 -0.7674 -0.3098 0.042 Uiso 1 1 calc R . . .
C24 C -0.2789(8) -0.9416(6) -0.2986(5) 0.034(2) Uani 1 1 d . . . .
H24A H -0.1994 -0.9553 -0.2785 0.041 Uiso 1 1 calc R . . .
H24B H -0.2703 -0.9347 -0.3534 0.041 Uiso 1 1 calc R . . .
C25 C -0.3320(8) -1.0124(6) -0.2752(5) 0.030(2) Uani 1 1 d . . . .
C26 C -0.4703(8) -1.0741(5) -0.2488(4) 0.026(2) Uani 1 1 d . . . .
C27 C -0.5777(8) -1.0929(6) -0.2333(5) 0.037(2) Uani 1 1 d . . . .
H27 H -0.6527 -1.0499 -0.2319 0.044 Uiso 1 1 calc R . . .
C28 C -0.5684(9) -1.1775(6) -0.2204(5) 0.043(3) Uani 1 1 d . . . .
H28 H -0.6384 -1.1926 -0.2109 0.052 Uiso 1 1 calc R . . .
C29 C -0.4534(10) -1.2425(7) -0.2212(6) 0.050(3) Uani 1 1 d . . . .
H29 H -0.4501 -1.2993 -0.2123 0.060 Uiso 1 1 calc R . . .
C30 C -0.3466(8) -1.2246(6) -0.2346(5) 0.033(2) Uani 1 1 d . . . .
H30 H -0.2712 -1.2673 -0.2343 0.040 Uiso 1 1 calc R . . .
C31 C -0.3585(8) -1.1392(6) -0.2485(5) 0.032(2) Uani 1 1 d . . . .
C32 C -0.1389(8) -1.1389(6) -0.2626(5) 0.041(2) Uani 1 1 d . . . .
H32A H -0.1226 -1.1718 -0.2144 0.049 Uiso 1 1 calc R . . .
H32B H -0.0998 -1.0954 -0.2642 0.049 Uiso 1 1 calc R . . .
C33 C -0.0817(9) -1.1976(7) -0.3248(6) 0.055(3) Uani 1 1 d . . . .
H33A H 0.0039 -1.2226 -0.3183 0.083 Uiso 1 1 calc GR . . .
H33B H -0.0947 -1.1655 -0.3729 0.083 Uiso 1 1 calc GR . . .
H33C H -0.1178 -1.2421 -0.3230 0.083 Uiso 1 1 calc GR . . .
C34 C -0.3339(8) -0.8535(6) -0.1888(5) 0.034(2) Uani 1 1 d . . . .
H34A H -0.2565 -0.8959 -0.1769 0.041 Uiso 1 1 calc R . . .
H34B H -0.3271 -0.7972 -0.1852 0.041 Uiso 1 1 calc R . . .
C35 C -0.4295(8) -0.8654(5) -0.1332(5) 0.032(2) Uani 1 1 d . . . .
C36 C -0.6028(8) -0.8757(5) -0.0872(5) 0.030(2) Uani 1 1 d . . . .
C37 C -0.7164(8) -0.8838(6) -0.0743(5) 0.036(2) Uani 1 1 d . . . .
H37 H -0.7650 -0.8797 -0.1144 0.043 Uiso 1 1 calc R . . .
C38 C -0.7566(9) -0.8979(7) -0.0016(6) 0.048(3) Uani 1 1 d . . . .
H38 H -0.8320 -0.9055 0.0073 0.058 Uiso 1 1 calc R . . .
C39 C -0.6866(10) -0.9010(6) 0.0601(6) 0.050(3) Uani 1 1 d . . . .
H39 H -0.7179 -0.9077 0.1092 0.060 Uiso 1 1 calc R . . .
C40 C -0.5718(9) -0.8943(6) 0.0483(5) 0.044(3) Uani 1 1 d . . . .
H40 H -0.5240 -0.8971 0.0885 0.053 Uiso 1 1 calc R . . .
C41 C -0.5302(8) -0.8831(6) -0.0262(5) 0.036(2) Uani 1 1 d . . . .
C42 C -0.3127(9) -0.8846(6) -0.0164(6) 0.044(3) Uani 1 1 d . . . .
H42A H -0.2408 -0.9035 -0.0501 0.053 Uiso 1 1 calc R . . .
H42B H -0.3052 -0.9276 0.0253 0.053 Uiso 1 1 calc R . . .
C43 C -0.3200(10) -0.8005(7) 0.0139(6) 0.059(3) Uani 1 1 d . . . .
H43A H -0.3895 -0.7827 0.0486 0.088 Uiso 1 1 calc GR . . .
H43B H -0.3274 -0.7578 -0.0273 0.088 Uiso 1 1 calc GR . . .
H43C H -0.2477 -0.8076 0.0396 0.088 Uiso 1 1 calc GR . . .
C44 C -0.5869(9) -0.8421(7) -0.4398(6) 0.048(3) Uani 1 1 d . . . .
H44 H -0.6571 -0.7996 -0.4240 0.058 Uiso 1 1 calc R . . .
C45 C -0.4638(10) -0.9152(7) -0.5450(6) 0.061(3) Uani 1 1 d . . . .
H45A H -0.4116 -0.9464 -0.5057 0.091 Uiso 1 1 calc GR . . .
H45B H -0.4221 -0.8841 -0.5785 0.091 Uiso 1 1 calc GR . . .
H45C H -0.4855 -0.9545 -0.5729 0.091 Uiso 1 1 calc GR . . .
C46 C -0.6632(11) -0.8071(8) -0.5638(6) 0.076(4) Uani 1 1 d . . . .
H46A H -0.6313 -0.7701 -0.5975 0.114 Uiso 1 1 calc GR . . .
H46B H -0.7334 -0.7732 -0.5355 0.114 Uiso 1 1 calc GR . . .
H46C H -0.6857 -0.8453 -0.5927 0.114 Uiso 1 1 calc GR . . .
C47 C -0.9143(9) -0.6996(7) -0.1737(7) 0.0569(13) Uani 1 1 d . . . .
H47 H -0.8870 -0.6708 -0.1402 0.068 Uiso 1 1 calc R . . .
C48A C -1.0373(19) -0.7529(19) -0.0698(10) 0.0569(13) Uani 0.54(3) 1 d D P A 1
H48A H -1.1233 -0.7238 -0.0673 0.085 Uiso 0.54(3) 1 calc GR P A 1
H48B H -0.9998 -0.7310 -0.0339 0.085 Uiso 0.54(3) 1 calc GR P A 1
H48C H -1.0216 -0.8132 -0.0582 0.085 Uiso 0.54(3) 1 calc GR P A 1
C49A C -1.041(2) -0.7763(18) -0.2017(13) 0.0569(13) Uani 0.54(3) 1 d D P A 1
H49A H -0.9826 -0.7945 -0.2432 0.085 Uiso 0.54(3) 1 calc GR P A 1
H49B H -1.1127 -0.7336 -0.2201 0.085 Uiso 0.54(3) 1 calc GR P A 1
H49C H -1.0615 -0.8244 -0.1782 0.085 Uiso 0.54(3) 1 calc GR P A 1
C48B C -1.028(2) -0.720(2) -0.0646(9) 0.0569(13) Uani 0.46(3) 1 d D P A 2
H48D H -0.9930 -0.6792 -0.0494 0.085 Uiso 0.46(3) 1 calc GR P A 2
H48E H -1.0021 -0.7714 -0.0325 0.085 Uiso 0.46(3) 1 calc GR P A 2
H48F H -1.1150 -0.6958 -0.0603 0.085 Uiso 0.46(3) 1 calc GR P A 2
C49B C -1.022(2) -0.8045(17) -0.1763(19) 0.0569(13) Uani 0.46(3) 1 d D P A 2
H49D H -0.9882 -0.8120 -0.2272 0.085 Uiso 0.46(3) 1 calc GR P A 2
H49E H -1.1090 -0.7875 -0.1763 0.085 Uiso 0.46(3) 1 calc GR P A 2
H49F H -0.9919 -0.8574 -0.1462 0.085 Uiso 0.46(3) 1 calc GR P A 2
C50 C -0.6382(10) -0.6349(7) -0.1131(6) 0.054(3) Uani 1 1 d . . . .
H50 H -0.5557 -0.6648 -0.1195 0.065 Uiso 1 1 calc R . . .
C51 C -0.8017(10) -0.5451(7) -0.0373(6) 0.063(3) Uani 1 1 d D . . .
H51A H -0.8421 -0.5827 -0.0121 0.094 Uiso 1 1 calc GR . . .
H51B H -0.8383 -0.5219 -0.0844 0.094 Uiso 1 1 calc GR . . .
H51C H -0.8090 -0.4993 -0.0058 0.094 Uiso 1 1 calc GR . . .
C52A C -0.596(3) -0.604(2) 0.0114(14) 0.063(3) Uani 0.54(3) 1 d D P A 1
H52A H -0.5138 -0.6326 -0.0052 0.094 Uiso 0.54(3) 1 calc GR P A 1
H52B H -0.6205 -0.6381 0.0522 0.094 Uiso 0.54(3) 1 calc GR P A 1
H52C H -0.6034 -0.5492 0.0285 0.094 Uiso 0.54(3) 1 calc GR P A 1
C52B C -0.588(3) -0.579(2) -0.0039(18) 0.063(3) Uani 0.46(3) 1 d D P A 2
H52D H -0.5118 -0.5874 -0.0323 0.094 Uiso 0.46(3) 1 calc GR P A 2
H52E H -0.5759 -0.6198 0.0392 0.094 Uiso 0.46(3) 1 calc GR P A 2
H52F H -0.6178 -0.5222 0.0128 0.094 Uiso 0.46(3) 1 calc GR P A 2
N1 N -0.6195(6) -0.5729(5) -0.3499(4) 0.0324(18) Uani 1 1 d . . . .
N2 N -0.7997(7) -0.6255(5) -0.3995(4) 0.038(2) Uani 1 1 d . . . .
N3 N -0.8021(7) -0.5590(5) -0.5166(4) 0.044(2) Uani 1 1 d . . . .
N4 N -0.8267(7) -0.5083(5) -0.2663(4) 0.0323(18) Uani 1 1 d . . . .
N5 N -0.7829(7) -0.3984(5) -0.2271(4) 0.0324(18) Uani 1 1 d . . . .
N6 N -0.3626(6) -0.8622(5) -0.2682(4) 0.0274(17) Uani 1 1 d . . . .
N7 N -0.4505(6) -0.9953(5) -0.2648(4) 0.0286(17) Uani 1 1 d . . . .
N8 N -0.2714(7) -1.0958(5) -0.2654(4) 0.0336(18) Uani 1 1 d . . . .
N9 N -0.5369(6) -0.8658(4) -0.1544(4) 0.0296(17) Uani 1 1 d . . . .
N10 N -0.4216(7) -0.8762(5) -0.0578(4) 0.039(2) Uani 1 1 d . . . .
N11 N -0.7050(7) -0.8721(5) -0.2766(4) 0.0348(19) Uani 1 1 d . . . .
N12 N -0.5710(8) -0.8566(5) -0.5120(4) 0.042(2) Uani 1 1 d . . . .
N13 N -0.9878(7) -0.7392(5) -0.1450(5) 0.0569(13) Uani 1 1 d D . . .
N14 N -0.6755(7) -0.5922(6) -0.0518(5) 0.053(2) Uani 1 1 d D . . .
O1 O -0.5865(5) -0.7406(4) -0.2951(3) 0.0321(15) Uani 1 1 d . . . .
O2 O -0.7771(8) -0.8847(6) -0.3049(6) 0.107(4) Uani 1 1 d . . . .
O3 O -0.5135(5) -0.8818(4) -0.3912(3) 0.0371(15) Uani 1 1 d . . . .
O4 O -0.8760(6) -0.6952(4) -0.2405(4) 0.0569(13) Uani 1 1 d . . . .
O5 O -0.7038(6) -0.6381(4) -0.1624(4) 0.0499(18) Uani 1 1 d . . . .
Fe1 Fe -0.55568(11) -0.86485(8) -0.27182(7) 0.0284(4) Uani 1 1 d . . . .
Fe2 Fe -0.74379(11) -0.64198(8) -0.28704(7) 0.0322(4) Uani 1 1 d . . . .
B1 B -0.3625(19) -0.6954(13) -0.5628(10) 0.0895(18) Uani 1 1 d . . . .
F1A F -0.4192(12) -0.7370(8) -0.6083(7) 0.0895(18) Uani 0.580(5) 1 d . P B 1
F2A F -0.4519(17) -0.6176(12) -0.5529(10) 0.0895(18) Uani 0.580(5) 1 d . P B 1
F3A F -0.280(2) -0.6975(14) -0.6165(13) 0.0895(18) Uani 0.580(5) 1 d . P B 1
F4A F -0.3071(13) -0.7626(9) -0.5053(7) 0.0895(18) Uani 0.580(5) 1 d . P B 1
F1B F -0.4418(17) -0.7340(11) -0.5402(10) 0.0895(18) Uani 0.420(5) 1 d . P B 2
F2B F -0.416(2) -0.6161(17) -0.5375(14) 0.0895(18) Uani 0.420(5) 1 d . P B 2
F3B F -0.263(3) -0.683(2) -0.6086(18) 0.0895(18) Uani 0.420(5) 1 d . P B 2
F4B F -0.2964(18) -0.7164(12) -0.4940(10) 0.0895(18) Uani 0.420(5) 1 d . P B 2
B2 B -0.3202(18) -0.5824(12) -0.1648(12) 0.0902(17) Uani 1 1 d . . . .
F5A F -0.3272(14) -0.6668(9) -0.1352(9) 0.0902(17) Uani 0.580(5) 1 d . P B 1
F5B F -0.356(2) -0.6464(14) -0.1611(13) 0.0902(17) Uani 0.420(5) 1 d . P B 2
F6A F -0.4216(15) -0.5285(9) -0.1730(10) 0.0902(17) Uani 0.580(5) 1 d . P B 1
F6B F -0.403(2) -0.4998(12) -0.1819(15) 0.0902(17) Uani 0.420(5) 1 d . P B 2
F7A F -0.2306(12) -0.5688(8) -0.1367(9) 0.0902(17) Uani 0.580(5) 1 d . P B 1
F8A F -0.2753(11) -0.6151(8) -0.2439(8) 0.0902(17) Uani 0.580(5) 1 d . P B 1
F7B F -0.2940(16) -0.5837(11) -0.0807(11) 0.0902(17) Uani 0.420(5) 1 d . P B 2
F8B F -0.2111(16) -0.5885(11) -0.2045(12) 0.0902(17) Uani 0.420(5) 1 d . P B 2
B3 B -0.9505(10) -0.0585(7) -0.1443(8) 0.099(2) Uani 1 1 d D . . .
F9A F -1.0500(11) 0.0001(12) -0.1755(13) 0.099(2) Uani 0.580(5) 1 d D P B 1
F10A F -0.8852(12) -0.0107(10) -0.1225(11) 0.099(2) Uani 0.580(5) 1 d D P B 1
F11A F -0.8932(12) -0.1025(9) -0.2079(8) 0.099(2) Uani 0.580(5) 1 d D P B 1
F12A F -0.9684(11) -0.1263(8) -0.1004(9) 0.099(2) Uani 0.580(5) 1 d D P B 1
F9B F -1.0697(14) -0.0107(17) -0.1557(18) 0.099(2) Uani 0.420(5) 1 d D P B 2
F10B F -0.8536(15) -0.0288(15) -0.1449(16) 0.099(2) Uani 0.420(5) 1 d D P B 2
F11B F -0.9014(17) -0.1369(10) -0.1746(13) 0.099(2) Uani 0.420(5) 1 d D P B 2
F12B F -0.9628(15) -0.0764(12) -0.0660(9) 0.099(2) Uani 0.420(5) 1 d D P B 2

loop_
_atom_site_aniso_label
_atom_site_aniso_U_11
_atom_site_aniso_U_22
_atom_site_aniso_U_33
_atom_site_aniso_U_23
_atom_site_aniso_U_13
_atom_site_aniso_U_12
C1 0.027(5) 0.028(5) 0.042(6) 0.006(4) -0.011(4) -0.012(4)
C2 0.041(6) 0.035(6) 0.028(5) -0.005(4) -0.003(4) -0.016(5)
C3 0.050(6) 0.049(6) 0.025(5) 0.008(5) -0.009(4) -0.025(5)
C4 0.041(6) 0.034(6) 0.037(6) -0.004(5) -0.009(5) -0.007(5)
C5 0.051(3) 0.056(3) 0.065(3) -0.021(3) -0.025(3) -0.013(2)
C6 0.051(3) 0.056(3) 0.065(3) -0.021(3) -0.025(3) -0.013(2)
C7 0.051(3) 0.056(3) 0.065(3) -0.021(3) -0.025(3) -0.013(2)
C8 0.051(3) 0.056(3) 0.065(3) -0.021(3) -0.025(3) -0.013(2)
C9 0.051(3) 0.056(3) 0.065(3) -0.021(3) -0.025(3) -0.013(2)
C10 0.051(3) 0.056(3) 0.065(3) -0.021(3) -0.025(3) -0.013(2)
C11 0.063(7) 0.049(7) 0.045(7) 0.003(6) -0.023(6) -0.011(6)
C12 0.086(9) 0.088(10) 0.043(7) 0.013(7) -0.005(7) -0.027(8)
C13 0.037(6) 0.035(6) 0.035(5) 0.003(4) -0.012(4) -0.020(5)
C14 0.055(7) 0.037(6) 0.026(5) -0.004(5) -0.007(5) -0.024(5)
C15 0.027(5) 0.031(5) 0.027(5) -0.009(4) -0.002(4) -0.007(4)
C16 0.032(5) 0.037(6) 0.026(5) 0.009(4) -0.014(4) -0.009(5)
C17 0.041(6) 0.048(6) 0.033(6) 0.003(5) 0.001(5) -0.028(5)
C18 0.053(7) 0.043(7) 0.039(6) -0.004(5) -0.007(5) -0.001(6)
C19 0.050(7) 0.035(6) 0.029(5) 0.001(5) -0.015(5) -0.015(5)
C20 0.054(7) 0.024(5) 0.024(5) 0.008(4) -0.015(5) -0.009(5)
C21 0.052(6) 0.050(6) 0.034(6) -0.005(5) -0.007(5) -0.036(5)
C22 0.061(7) 0.068(8) 0.043(6) 0.000(6) -0.029(5) -0.034(6)
C23 0.028(5) 0.031(5) 0.048(6) 0.007(5) -0.011(4) -0.014(4)
C24 0.024(5) 0.036(6) 0.043(6) 0.011(5) -0.009(4) -0.014(4)
C25 0.038(6) 0.031(6) 0.026(5) -0.002(4) -0.012(4) -0.014(5)
C26 0.030(5) 0.026(5) 0.022(5) -0.006(4) -0.005(4) -0.005(4)
C27 0.036(6) 0.045(6) 0.038(6) 0.006(5) -0.012(4) -0.024(5)
C28 0.036(6) 0.045(7) 0.059(7) 0.001(5) -0.010(5) -0.028(5)
C29 0.058(7) 0.042(7) 0.058(7) 0.000(5) -0.015(6) -0.024(6)
C30 0.032(5) 0.034(6) 0.036(6) 0.003(4) -0.014(4) -0.014(5)
C31 0.047(6) 0.031(6) 0.021(5) 0.001(4) -0.008(4) -0.016(5)
C32 0.037(6) 0.046(6) 0.044(6) 0.003(5) -0.011(5) -0.018(5)
C33 0.047(7) 0.062(8) 0.055(7) -0.008(6) -0.002(5) -0.013(6)
C34 0.041(6) 0.037(6) 0.030(5) 0.004(4) -0.008(4) -0.020(5)
C35 0.050(6) 0.017(5) 0.029(5) -0.003(4) -0.007(5) -0.008(4)
C36 0.040(6) 0.018(5) 0.027(5) 0.000(4) 0.002(4) -0.004(4)
C37 0.040(6) 0.043(6) 0.026(5) 0.001(4) -0.003(4) -0.017(5)
C38 0.041(6) 0.061(7) 0.049(7) -0.004(6) -0.001(5) -0.025(6)
C39 0.063(8) 0.062(8) 0.031(6) 0.010(5) 0.005(5) -0.034(6)
C40 0.058(7) 0.059(7) 0.018(5) -0.003(5) -0.006(5) -0.022(6)
C41 0.041(6) 0.031(6) 0.034(6) 0.008(4) -0.001(5) -0.013(5)
C42 0.055(7) 0.046(6) 0.042(6) 0.004(5) -0.019(5) -0.028(5)
C43 0.075(8) 0.055(7) 0.059(7) -0.002(6) -0.035(6) -0.032(6)
C44 0.050(7) 0.040(6) 0.055(8) -0.006(6) -0.012(6) -0.014(5)
C45 0.092(9) 0.045(7) 0.046(7) 0.004(6) -0.011(6) -0.023(7)
C46 0.090(9) 0.080(9) 0.050(8) -0.005(7) -0.031(7) -0.011(8)
C47 0.044(3) 0.057(3) 0.074(3) 0.022(3) -0.007(2) -0.029(2)
C48A 0.044(3) 0.057(3) 0.074(3) 0.022(3) -0.007(2) -0.029(2)
C49A 0.044(3) 0.057(3) 0.074(3) 0.022(3) -0.007(2) -0.029(2)
C48B 0.044(3) 0.057(3) 0.074(3) 0.022(3) -0.007(2) -0.029(2)
C49B 0.044(3) 0.057(3) 0.074(3) 0.022(3) -0.007(2) -0.029(2)
C50 0.053(7) 0.067(8) 0.037(7) 0.003(6) 0.002(6) -0.014(6)
C51 0.078(7) 0.071(8) 0.038(6) 0.001(5) -0.021(5) -0.021(6)
C52A 0.078(7) 0.071(8) 0.038(6) 0.001(5) -0.021(5) -0.021(6)
C52B 0.078(7) 0.071(8) 0.038(6) 0.001(5) -0.021(5) -0.021(6)
N1 0.038(5) 0.031(4) 0.031(4) 0.006(3) -0.016(3) -0.013(4)
N2 0.047(5) 0.038(5) 0.038(5) 0.002(4) -0.027(4) -0.021(4)
N3 0.054(5) 0.044(5) 0.031(5) -0.008(4) -0.023(4) -0.004(4)
N4 0.042(5) 0.042(5) 0.024(4) 0.004(4) -0.015(4) -0.027(4)
N5 0.042(5) 0.041(5) 0.021(4) 0.006(4) -0.005(3) -0.024(4)
N6 0.026(4) 0.035(4) 0.024(4) 0.009(3) -0.005(3) -0.015(4)
N7 0.025(4) 0.036(5) 0.028(4) -0.008(3) -0.003(3) -0.012(4)
N8 0.038(5) 0.032(5) 0.031(4) 0.002(4) -0.011(4) -0.011(4)
N9 0.030(4) 0.036(5) 0.027(4) -0.002(3) -0.002(3) -0.016(4)
N10 0.044(5) 0.044(5) 0.035(5) 0.006(4) -0.022(4) -0.018(4)
N11 0.028(4) 0.032(5) 0.051(5) 0.015(4) -0.024(4) -0.018(4)
N12 0.063(6) 0.044(5) 0.023(4) -0.004(4) -0.015(4) -0.020(5)
N13 0.044(3) 0.057(3) 0.074(3) 0.022(3) -0.007(2) -0.029(2)
N14 0.042(5) 0.071(7) 0.040(5) 0.004(5) -0.016(4) -0.009(5)
O1 0.031(3) 0.044(4) 0.029(3) 0.008(3) -0.013(3) -0.024(3)
O2 0.057(6) 0.102(8) 0.168(10) -0.017(7) -0.028(6) -0.029(6)
O3 0.041(4) 0.035(4) 0.034(4) -0.002(3) -0.012(3) -0.009(3)
O4 0.044(3) 0.057(3) 0.074(3) 0.022(3) -0.007(2) -0.029(2)
O5 0.059(5) 0.056(5) 0.033(4) 0.002(3) -0.010(4) -0.016(4)
Fe1 0.0293(8) 0.0330(8) 0.0271(7) 0.0050(6) -0.0105(6) -0.0156(6)
Fe2 0.0326(8) 0.0328(8) 0.0369(8) 0.0019(6) -0.0102(6) -0.0172(6)
B1 0.123(5) 0.091(4) 0.072(4) -0.007(3) -0.001(3) -0.058(3)
F1A 0.123(5) 0.091(4) 0.072(4) -0.007(3) -0.001(3) -0.058(3)
F2A 0.123(5) 0.091(4) 0.072(4) -0.007(3) -0.001(3) -0.058(3)
F3A 0.123(5) 0.091(4) 0.072(4) -0.007(3) -0.001(3) -0.058(3)
F4A 0.123(5) 0.091(4) 0.072(4) -0.007(3) -0.001(3) -0.058(3)
F1B 0.123(5) 0.091(4) 0.072(4) -0.007(3) -0.001(3) -0.058(3)
F2B 0.123(5) 0.091(4) 0.072(4) -0.007(3) -0.001(3) -0.058(3)
F3B 0.123(5) 0.091(4) 0.072(4) -0.007(3) -0.001(3) -0.058(3)
F4B 0.123(5) 0.091(4) 0.072(4) -0.007(3) -0.001(3) -0.058(3)
B2 0.090(4) 0.073(4) 0.109(5) 0.013(4) -0.039(3) -0.026(3)
F5A 0.090(4) 0.073(4) 0.109(5) 0.013(4) -0.039(3) -0.026(3)
F5B 0.090(4) 0.073(4) 0.109(5) 0.013(4) -0.039(3) -0.026(3)
F6A 0.090(4) 0.073(4) 0.109(5) 0.013(4) -0.039(3) -0.026(3)
F6B 0.090(4) 0.073(4) 0.109(5) 0.013(4) -0.039(3) -0.026(3)
F7A 0.090(4) 0.073(4) 0.109(5) 0.013(4) -0.039(3) -0.026(3)
F8A 0.090(4) 0.073(4) 0.109(5) 0.013(4) -0.039(3) -0.026(3)
F7B 0.090(4) 0.073(4) 0.109(5) 0.013(4) -0.039(3) -0.026(3)
F8B 0.090(4) 0.073(4) 0.109(5) 0.013(4) -0.039(3) -0.026(3)
B3 0.074(3) 0.093(4) 0.133(7) -0.020(3) -0.036(4) -0.020(3)
F9A 0.074(3) 0.093(4) 0.133(7) -0.020(3) -0.036(4) -0.020(3)
F10A 0.074(3) 0.093(4) 0.133(7) -0.020(3) -0.036(4) -0.020(3)
F11A 0.074(3) 0.093(4) 0.133(7) -0.020(3) -0.036(4) -0.020(3)
F12A 0.074(3) 0.093(4) 0.133(7) -0.020(3) -0.036(4) -0.020(3)
F9B 0.074(3) 0.093(4) 0.133(7) -0.020(3) -0.036(4) -0.020(3)
F10B 0.074(3) 0.093(4) 0.133(7) -0.020(3) -0.036(4) -0.020(3)
F11B 0.074(3) 0.093(4) 0.133(7) -0.020(3) -0.036(4) -0.020(3)
F12B 0.074(3) 0.093(4) 0.133(7) -0.020(3) -0.036(4) -0.020(3)

loop_
_atom_type_symbol
_atom_type_description
_atom_type_scat_dispersion_real
_atom_type_scat_dispersion_imag
_atom_type_scat_source
C C 0.0033 0.0016 'International Tables Vol C Tables 4.2.6.8 and 6.1.1.4'
H H 0.0000 0.0000 'International Tables Vol C Tables 4.2.6.8 and 6.1.1.4'
N N 0.0061 0.0033 'International Tables Vol C Tables 4.2.6.8 and 6.1.1.4'
O O 0.0106 0.0060 'International Tables Vol C Tables 4.2.6.8 and 6.1.1.4'
B B 0.0013 0.0007 'International Tables Vol C Tables 4.2.6.8 and 6.1.1.4'
F F 0.0171 0.0103 'International Tables Vol C Tables 4.2.6.8 and 6.1.1.4'
Fe Fe 0.3463 0.8444 'International Tables Vol C Tables 4.2.6.8 and 6.1.1.4'

loop_
_geom_angle_atom_site_label_1
_geom_angle_atom_site_label_2
_geom_angle_atom_site_label_3
_geom_angle
C2 C1 H1 109.0
C23 C1 H1 109.0
C23 C1 C2 110.4(7)
O1 C1 H1 109.0
O1 C1 C2 107.9(7)
O1 C1 C23 111.7(7)
C1 C2 H2A 109.2
C1 C2 H2B 109.2
H2A C2 H2B 107.9
N1 C2 C1 112.0(7)
N1 C2 H2A 109.2
N1 C2 H2B 109.2
H3A C3 H3B 108.3
C4 C3 H3A 109.9
C4 C3 H3B 109.9
N1 C3 H3A 109.9
N1 C3 H3B 109.9
N1 C3 C4 109.1(7)
N2 C4 C3 123.6(8)
N2 C4 N3 113.7(8)
N3 C4 C3 122.5(8)
C6 C5 C10 121.3(10)
C6 C5 N2 128.6(10)
N2 C5 C10 110.2(10)
C5 C6 H6 121.2
C5 C6 C7 117.5(11)
C7 C6 H6 121.2
C6 C7 H7 120.8
C8 C7 C6 118.4(10)
C8 C7 H7 120.8
C7 C8 H8 117.1
C9 C8 C7 125.8(10)
C9 C8 H8 117.1
C8 C9 H9 122.9
C8 C9 C10 114.2(11)
C10 C9 H9 122.9
C5 C10 C9 122.8(11)
N3 C10 C5 106.2(9)
N3 C10 C9 131.0(11)
H11A C11 H11B 107.7
C12 C11 H11A 108.9
C12 C11 H11B 108.9
N3 C11 H11A 108.9
N3 C11 H11B 108.9
N3 C11 C12 113.5(9)
C11 C12 H12A 109.5
C11 C12 H12B 109.5
C11 C12 H12C 109.5
H12A C12 H12B 109.5
H12A C12 H12C 109.5
H12B C12 H12C 109.5
H13A C13 H13B 108.5
C14 C13 H13A 110.1
C14 C13 H13B 110.1
N1 C13 H13A 110.1
N1 C13 H13B 110.1
N1 C13 C14 107.8(7)
N4 C14 C13 121.6(8)
N5 C14 C13 125.2(8)
N5 C14 N4 113.0(8)
C16 C15 C20 118.9(8)
N4 C15 C16 130.4(8)
N4 C15 C20 110.6(8)
C15 C16 H16 120.9
C17 C16 C15 118.2(8)
C17 C16 H16 120.9
C16 C17 H17 119.1
C16 C17 C18 121.8(9)
C18 C17 H17 119.1
C17 C18 H18 119.5
C19 C18 C17 121.0(9)
C19 C18 H18 119.5
C18 C19 H19 121.8
C20 C19 C18 116.4(9)
C20 C19 H19 121.8
C15 C20 N5 103.6(8)
C19 C20 C15 123.7(9)
C19 C20 N5 132.6(9)
H21A C21 H21B 107.9
C22 C21 H21A 109.3
C22 C21 H21B 109.3
N5 C21 H21A 109.3
N5 C21 H21B 109.3
N5 C21 C22 111.8(7)
C21 C22 H22A 109.5
C21 C22 H22B 109.5
C21 C22 H22C 109.5
H22A C22 H22B 109.5
H22A C22 H22C 109.5
H22B C22 H22C 109.5
C1 C23 H23A 109.7
C1 C23 H23B 109.7
H23A C23 H23B 108.2
N6 C23 C1 110.0(7)
N6 C23 H23A 109.7
N6 C23 H23B 109.7
H24A C24 H24B 108.5
C25 C24 H24A 110.2
C25 C24 H24B 110.2
N6 C24 H24A 110.2
N6 C24 H24B 110.2
N6 C24 C25 107.5(7)
N7 C25 C24 120.7(8)
N7 C25 N8 112.4(8)
N8 C25 C24 126.9(8)
C27 C26 C31 120.7(8)
C27 C26 N7 130.5(8)
C31 C26 N7 108.8(7)
C26 C27 H27 121.4
C28 C27 C26 117.2(9)
C28 C27 H27 121.4
C27 C28 H28 119.5
C27 C28 C29 120.9(9)
C29 C28 H28 119.5
C28 C29 H29 118.8
C30 C29 C28 122.4(9)
C30 C29 H29 118.8
C29 C30 H30 122.2
C29 C30 C31 115.5(9)
C31 C30 H30 122.2
C26 C31 N8 104.5(7)
C30 C31 C26 123.3(8)
C30 C31 N8 132.2(9)
H32A C32 H32B 107.5
C33 C32 H32A 108.4
C33 C32 H32B 108.4
N8 C32 H32A 108.4
N8 C32 H32B 108.4
N8 C32 C33 115.3(8)
C32 C33 H33A 109.5
C32 C33 H33B 109.5
C32 C33 H33C 109.5
H33A C33 H33B 109.5
H33A C33 H33C 109.5
H33B C33 H33C 109.5
H34A C34 H34B 108.0
C35 C34 H34A 109.4
C35 C34 H34B 109.4
C35 C34 N6 111.2(7)
N6 C34 H34A 109.4
N6 C34 H34B 109.4
N9 C35 C34 122.2(8)
N9 C35 N10 112.0(8)
N10 C35 C34 125.8(8)
C37 C36 C41 119.8(8)
C37 C36 N9 131.3(8)
N9 C36 C41 108.8(8)
C36 C37 H37 120.5
C38 C37 C36 118.9(9)
C38 C37 H37 120.5
C37 C38 H38 119.2
C37 C38 C39 121.5(9)
C39 C38 H38 119.2
C38 C39 H39 119.8
C40 C39 C38 120.4(9)
C40 C39 H39 119.8
C39 C40 H40 121.3
C39 C40 C41 117.4(9)
C41 C40 H40 121.3
C40 C41 C36 121.8(9)
N10 C41 C36 105.7(8)
N10 C41 C40 132.5(9)
H42A C42 H42B 108.0
C43 C42 H42A 109.4
C43 C42 H42B 109.4
N10 C42 H42A 109.4
N10 C42 H42B 109.4
N10 C42 C43 111.4(8)
C42 C43 H43A 109.5
C42 C43 H43B 109.5
C42 C43 H43C 109.5
H43A C43 H43B 109.5
H43A C43 H43C 109.5
H43B C43 H43C 109.5
N12 C44 H44 118.0
O3 C44 H44 118.0
O3 C44 N12 124.0(10)
H45A C45 H45B 109.5
H45A C45 H45C 109.5
H45B C45 H45C 109.5
N12 C45 H45A 109.5
N12 C45 H45B 109.5
N12 C45 H45C 109.5
H46A C46 H46B 109.5
H46A C46 H46C 109.5
H46B C46 H46C 109.5
N12 C46 H46A 109.5
N12 C46 H46B 109.5
N12 C46 H46C 109.5
N13 C47 H47 116.0
O4 C47 H47 116.0
O4 C47 N13 127.9(11)
H48A C48A H48B 109.5
H48A C48A H48C 109.5
H48B C48A H48C 109.5
N13 C48A H48A 109.5
N13 C48A H48B 109.5
N13 C48A H48C 109.5
H49A C49A H49B 109.5
H49A C49A H49C 109.5
H49B C49A H49C 109.5
N13 C49A H49A 109.5
N13 C49A H49B 109.5
N13 C49A H49C 109.5
H48D C48B H48E 109.5
H48D C48B H48F 109.5
H48E C48B H48F 109.5
N13 C48B H48D 109.5
N13 C48B H48E 109.5
N13 C48B H48F 109.5
H49D C49B H49E 109.5
H49D C49B H49F 109.5
H49E C49B H49F 109.5
N13 C49B H49D 109.5
N13 C49B H49E 109.5
N13 C49B H49F 109.5
N14 C50 H50 117.5
O5 C50 H50 117.5
O5 C50 N14 125.0(10)
H51A C51 H51B 109.5
H51A C51 H51C 109.5
H51B C51 H51C 109.5
N14 C51 H51A 109.5
N14 C51 H51B 109.5
N14 C51 H51C 109.5
H52A C52A H52B 109.5
H52A C52A H52C 109.5
H52B C52A H52C 109.5
N14 C52A H52A 109.5
N14 C52A H52B 109.5
N14 C52A H52C 109.5
H52D C52B H52E 109.5
H52D C52B H52F 109.5
H52E C52B H52F 109.5
N14 C52B H52D 109.5
N14 C52B H52E 109.5
N14 C52B H52F 109.5
C2 N1 Fe2 105.1(5)
C3 N1 C2 110.7(7)
C3 N1 C13 110.1(7)
C3 N1 Fe2 111.1(5)
C13 N1 C2 114.0(7)
C13 N1 Fe2 105.6(5)
C4 N2 C5 104.2(8)
C4 N2 Fe2 115.3(6)
C5 N2 Fe2 139.9(7)
C4 N3 C10 105.8(8)
C4 N3 C11 128.4(8)
C10 N3 C11 125.8(8)
C14 N4 C15 105.0(7)
C14 N4 Fe2 111.6(6)
C15 N4 Fe2 137.0(6)
C14 N5 C20 107.7(7)
C14 N5 C21 128.7(8)
C20 N5 C21 123.1(8)
C23 N6 C34 111.2(7)
C23 N6 Fe1 102.0(5)
C24 N6 C23 113.0(6)
C24 N6 C34 111.1(7)
C24 N6 Fe1 108.1(5)
C34 N6 Fe1 110.9(5)
C25 N7 C26 106.6(7)
C25 N7 Fe1 115.9(6)
C26 N7 Fe1 137.4(6)
C25 N8 C31 107.6(7)
C25 N8 C32 128.6(8)
C31 N8 C32 123.4(7)
C35 N9 C36 105.5(7)
C35 N9 Fe1 116.6(6)
C36 N9 Fe1 137.5(6)
C35 N10 C41 108.0(7)
C35 N10 C42 125.7(8)
C41 N10 C42 126.2(8)
O2 N11 Fe1 153.9(9)
C44 N12 C45 123.9(9)
C44 N12 C46 119.5(9)
C45 N12 C46 116.5(8)
C47 N13 C48A 134.8(14)
C47 N13 C49A 114.6(13)
C47 N13 C48B 112.7(15)
C47 N13 C49B 129.0(14)
C48A N13 C49A 110.5(13)
C49B N13 C48B 117.9(15)
C50 N14 C51 120.9(9)
C50 N14 C52A 121.7(16)
C50 N14 C52B 120.3(18)
C51 N14 C52A 116.2(16)
C51 N14 C52B 117.9(19)
C1 O1 Fe1 116.1(5)
C1 O1 Fe2 112.3(5)
Fe1 O1 Fe2 129.5(3)
C44 O3 Fe1 121.8(6)
C47 O4 Fe2 128.8(7)
C50 O5 Fe2 152.5(7)
N7 Fe1 N6 76.6(3)
N7 Fe1 N9 87.3(3)
N7 Fe1 O3 81.4(2)
N9 Fe1 N6 78.0(3)
N9 Fe1 O3 161.9(3)
N11 Fe1 N6 177.2(3)
N11 Fe1 N7 100.8(3)
N11 Fe1 N9 103.2(3)
N11 Fe1 O1 101.4(3)
N11 Fe1 O3 92.8(3)
O1 Fe1 N6 80.9(2)
O1 Fe1 N7 155.7(3)
O1 Fe1 N9 97.0(2)
O1 Fe1 O3 87.9(2)
O3 Fe1 N6 85.6(2)
N1 Fe2 O5 101.8(2)
N2 Fe2 N1 77.2(3)
N2 Fe2 N4 93.9(3)
N2 Fe2 O5 170.9(3)
N4 Fe2 N1 74.1(3)
N4 Fe2 O5 77.2(2)
O1 Fe2 N1 79.7(2)
O1 Fe2 N2 101.3(3)
O1 Fe2 N4 145.8(2)
O1 Fe2 O4 106.2(2)
O1 Fe2 O5 87.3(2)
O4 Fe2 N1 171.9(3)
O4 Fe2 N2 95.9(3)
O4 Fe2 N4 102.4(3)
O4 Fe2 O5 84.3(3)
F1A B1 F4A 103.0(14)
F2A B1 F1A 102.5(16)
F2A B1 F4A 128.2(17)
F3A B1 F1A 90.1(14)
F3A B1 F2A 117(2)
F3A B1 F4A 107(2)
F1B B1 F2B 102(2)
F1B B1 F3B 155(2)
F1B B1 F4B 96.1(16)
F2B B1 F3B 101.3(19)
F2B B1 F4B 86.8(16)
F3B B1 F4B 93.9(19)
F5A B2 F8A 91.9(14)
F5B B2 F6B 119.3(19)
F5B B2 F7B 98.9(18)
F5B B2 F8B 118(2)
F6A B2 F5A 112.5(17)
F6A B2 F7A 125.0(19)
F6A B2 F8A 105.6(17)
F6B B2 F7B 105.2(18)
F7A B2 F5A 109.6(15)
F7A B2 F8A 106.7(17)
F8B B2 F6B 108.2(18)
F8B B2 F7B 105.2(16)
F9A B3 F11A 100.7(14)
F9A B3 F12A 117.2(12)
F10A B3 F9A 104.5(15)
F10A B3 F11A 110.4(13)
F10A B3 F12A 123.2(14)
F12A B3 F11A 98.2(11)
F9B B3 F12B 97.9(17)
F10B B3 F9B 127.1(18)
F10B B3 F12B 98.1(16)
F11B B3 F9B 119.7(19)
F11B B3 F10B 103.7(14)
F11B B3 F12B 105.5(15)

loop_
_geom_bond_atom_site_label_1
_geom_bond_atom_site_label_2
_geom_bond_distance
C1 H1 0.9800
C1 C2 1.512(11)
C1 C23 1.508(11)
C1 O1 1.441(9)
C2 H2A 0.9700
C2 H2B 0.9700
C2 N1 1.481(10)
C3 H3A 0.9700
C3 H3B 0.9700
C3 C4 1.516(12)
C3 N1 1.463(10)
C4 N2 1.327(11)
C4 N3 1.378(11)
C5 C6 1.389(14)
C5 C10 1.400(15)
C5 N2 1.391(11)
C6 H6 0.9300
C6 C7 1.421(13)
C7 H7 0.9300
C7 C8 1.395(14)
C8 H8 0.9300
C8 C9 1.377(14)
C9 H9 0.9300
C9 C10 1.403(13)
C10 N3 1.382(12)
C11 H11A 0.9700
C11 H11B 0.9700
C11 C12 1.520(14)
C11 N3 1.467(12)
C12 H12A 0.9600
C12 H12B 0.9600
C12 H12C 0.9600
C13 H13A 0.9700
C13 H13B 0.9700
C13 C14 1.496(12)
C13 N1 1.480(10)
C14 N4 1.336(10)
C14 N5 1.335(11)
C15 C16 1.390(11)
C15 C20 1.406(11)
C15 N4 1.381(10)
C16 H16 0.9300
C16 C17 1.359(12)
C17 H17 0.9300
C17 C18 1.414(13)
C18 H18 0.9300
C18 C19 1.375(13)
C19 H19 0.9300
C19 C20 1.366(12)
C20 N5 1.417(11)
C21 H21A 0.9700
C21 H21B 0.9700
C21 C22 1.505(12)
C21 N5 1.468(10)
C22 H22A 0.9600
C22 H22B 0.9600
C22 H22C 0.9600
C23 H23A 0.9700
C23 H23B 0.9700
C23 N6 1.483(10)
C24 H24A 0.9700
C24 H24B 0.9700
C24 C25 1.512(11)
C24 N6 1.475(11)
C25 N7 1.319(10)
C25 N8 1.333(10)
C26 C27 1.390(11)
C26 C31 1.393(11)
C26 N7 1.401(10)
C27 H27 0.9300
C27 C28 1.370(12)
C28 H28 0.9300
C28 C29 1.418(13)
C29 H29 0.9300
C29 C30 1.373(12)
C30 H30 0.9300
C30 C31 1.377(11)
C31 N8 1.427(11)
C32 H32A 0.9700
C32 H32B 0.9700
C32 C33 1.503(13)
C32 N8 1.478(11)
C33 H33A 0.9600
C33 H33B 0.9600
C33 H33C 0.9600
C34 H34A 0.9700
C34 H34B 0.9700
C34 C35 1.481(12)
C34 N6 1.505(10)
C35 N9 1.339(10)
C35 N10 1.343(10)
C36 C37 1.376(12)
C36 C41 1.401(12)
C36 N9 1.395(10)
C37 H37 0.9300
C37 C38 1.365(12)
C38 H38 0.9300
C38 C39 1.406(13)
C39 H39 0.9300
C39 C40 1.380(13)
C40 H40 0.9300
C40 C41 1.391(12)
C41 N10 1.381(11)
C42 H42A 0.9700
C42 H42B 0.9700
C42 C43 1.511(12)
C42 N10 1.481(11)
C43 H43A 0.9600
C43 H43B 0.9600
C43 H43C 0.9600
C44 H44 0.9300
C44 N12 1.313(12)
C44 O3 1.249(11)
C45 H45A 0.9600
C45 H45B 0.9600
C45 H45C 0.9600
C45 N12 1.428(12)
C46 H46A 0.9600
C46 H46B 0.9600
C46 H46C 0.9600
C46 N12 1.456(12)
C47 H47 0.9300
C47 N13 1.292(11)
C47 O4 1.239(12)
C48A H48A 0.9600
C48A H48B 0.9600
C48A H48C 0.9600
C48A N13 1.442(13)
C49A H49A 0.9600
C49A H49B 0.9600
C49A H49C 0.9600
C49A N13 1.495(14)
C48B H48D 0.9600
C48B H48E 0.9600
C48B H48F 0.9600
C48B N13 1.497(15)
C49B H49D 0.9600
C49B H49E 0.9600
C49B H49F 0.9600
C49B N13 1.437(15)
C50 H50 0.9300
C50 N14 1.317(13)
C50 O5 1.224(12)
C51 H51A 0.9600
C51 H51B 0.9600
C51 H51C 0.9600
C51 N14 1.437(10)
C52A H52A 0.9600
C52A H52B 0.9600
C52A H52C 0.9600
C52A N14 1.469(14)
C52B H52D 0.9600
C52B H52E 0.9600
C52B H52F 0.9600
C52B N14 1.462(15)
N1 Fe2 2.298(7)
N2 Fe2 2.118(7)
N4 Fe2 2.157(8)
N6 Fe1 2.277(6)
N7 Fe1 2.104(7)
N9 Fe1 2.113(7)
N11 O2 1.098(10)
N11 Fe1 1.796(7)
O1 Fe1 1.981(6)
O1 Fe2 2.022(6)
O3 Fe1 2.161(6)
O4 Fe2 2.100(6)
O5 Fe2 2.309(7)
B1 F1A 1.43(2)
B1 F2A 1.38(3)
B1 F3A 1.29(3)
B1 F4A 1.46(2)
B1 F1B 1.31(2)
B1 F2B 1.36(3)
B1 F3B 1.42(4)
B1 F4B 1.45(3)
B2 F5A 1.47(2)
B2 F5B 1.26(3)
B2 F6A 1.24(2)
B2 F6B 1.42(3)
B2 F7A 1.29(2)
B2 F8A 1.54(2)
B2 F7B 1.55(2)
B2 F8B 1.38(2)
B3 F9A 1.365(13)
B3 F10A 1.363(12)
B3 F11A 1.399(13)
B3 F12A 1.375(12)
B3 F9B 1.377(14)
B3 F10B 1.374(13)
B3 F11B 1.374(13)
B3 F12B 1.403(13)

loop_
_geom_torsion_atom_site_label_1
_geom_torsion_atom_site_label_2
_geom_torsion_atom_site_label_3
_geom_torsion_atom_site_label_4
_geom_torsion
C1 C2 N1 C3 -147.7(7)
C1 C2 N1 C13 87.6(9)
C1 C2 N1 Fe2 -27.6(8)
C1 C23 N6 C24 159.6(7)
C1 C23 N6 C34 -74.6(8)
C1 C23 N6 Fe1 43.7(7)
C2 C1 C23 N6 -167.2(7)
C2 C1 O1 Fe1 144.9(5)
C2 C1 O1 Fe2 -49.9(8)
C3 C4 N2 C5 173.4(9)
C3 C4 N2 Fe2 0.8(12)
C3 C4 N3 C10 -173.6(9)
C3 C4 N3 C11 9.0(14)
C4 C3 N1 C2 96.4(8)
C4 C3 N1 C13 -136.7(7)
C4 C3 N1 Fe2 -20.1(9)
C5 C6 C7 C8 0.2(15)
C5 C10 N3 C4 -0.4(11)
C5 C10 N3 C11 177.1(9)
C6 C5 C10 C9 0.6(17)
C6 C5 C10 N3 179.4(9)
C6 C5 N2 C4 -178.9(11)
C6 C5 N2 Fe2 -9.3(18)
C6 C7 C8 C9 -1.0(16)
C7 C8 C9 C10 1.5(16)
C8 C9 C10 C5 -1.2(16)
C8 C9 C10 N3 -179.8(10)
C9 C10 N3 C4 178.3(11)
C9 C10 N3 C11 -4.1(18)
C10 C5 C6 C7 0.0(16)
C10 C5 N2 C4 0.6(11)
C10 C5 N2 Fe2 170.3(8)
C12 C11 N3 C4 105.4(11)
C12 C11 N3 C10 -71.6(13)
C13 C14 N4 C15 176.0(8)
C13 C14 N4 Fe2 18.9(10)
C13 C14 N5 C20 -174.6(8)
C13 C14 N5 C21 -2.9(14)
C14 C13 N1 C2 -153.8(7)
C14 C13 N1 C3 81.1(8)
C14 C13 N1 Fe2 -38.9(7)
C15 C16 C17 C18 -1.2(13)
C15 C20 N5 C14 -2.0(9)
C15 C20 N5 C21 -174.2(7)
C16 C15 C20 C19 0.3(13)
C16 C15 C20 N5 179.7(7)
C16 C15 N4 C14 -178.6(9)
C16 C15 N4 Fe2 -30.8(14)
C16 C17 C18 C19 2.5(14)
C17 C18 C19 C20 -2.3(13)
C18 C19 C20 C15 0.9(13)
C18 C19 C20 N5 -178.3(9)
C19 C20 N5 C14 177.4(9)
C19 C20 N5 C21 5.1(14)
C20 C15 C16 C17 -0.1(12)
C20 C15 N4 C14 -1.2(9)
C20 C15 N4 Fe2 146.6(6)
C22 C21 N5 C14 -93.8(11)
C22 C21 N5 C20 76.7(11)
C23 C1 C2 N1 173.4(7)
C23 C1 O1 Fe1 23.4(9)
C23 C1 O1 Fe2 -171.3(5)
C24 C25 N7 C26 176.1(7)
C24 C25 N7 Fe1 -6.0(10)
C24 C25 N8 C31 -176.1(8)
C24 C25 N8 C32 10.8(14)
C25 C24 N6 C23 -146.9(7)
C25 C24 N6 C34 87.2(8)
C25 C24 N6 Fe1 -34.8(7)
C26 C27 C28 C29 1.3(14)
C26 C31 N8 C25 -0.7(9)
C26 C31 N8 C32 172.8(7)
C27 C26 C31 C30 1.1(13)
C27 C26 C31 N8 -179.3(7)
C27 C26 N7 C25 -180.0(9)
C27 C26 N7 Fe1 2.9(14)
C27 C28 C29 C30 0.2(15)
C28 C29 C30 C31 -1.0(14)
C29 C30 C31 C26 0.4(13)
C29 C30 C31 N8 -179.1(9)
C30 C31 N8 C25 178.9(9)
C30 C31 N8 C32 -7.6(14)
C31 C26 C27 C28 -1.9(12)
C31 C26 N7 C25 1.2(9)
C31 C26 N7 Fe1 -176.0(6)
C33 C32 N8 C25 -116.2(10)
C33 C32 N8 C31 71.6(11)
C34 C35 N9 C36 -178.2(8)
C34 C35 N9 Fe1 7.8(10)
C34 C35 N10 C41 178.7(8)
C34 C35 N10 C42 -4.8(14)
C35 C34 N6 C23 123.4(7)
C35 C34 N6 C24 -109.7(8)
C35 C34 N6 Fe1 10.6(8)
C36 C37 C38 C39 2.4(15)
C36 C41 N10 C35 0.0(10)
C36 C41 N10 C42 -176.6(8)
C37 C36 C41 C40 -3.2(14)
C37 C36 C41 N10 177.2(8)
C37 C36 N9 C35 -177.1(9)
C37 C36 N9 Fe1 -5.1(15)
C37 C38 C39 C40 -3.4(16)
C38 C39 C40 C41 1.0(15)
C39 C40 C41 C36 2.3(14)
C39 C40 C41 N10 -178.3(10)
C40 C41 N10 C35 -179.5(10)
C40 C41 N10 C42 3.9(16)
C41 C36 C37 C38 0.8(13)
C41 C36 N9 C35 -1.3(9)
C41 C36 N9 Fe1 170.7(6)
C43 C42 N10 C35 98.7(11)
C43 C42 N10 C41 -85.4(11)
N1 C3 C4 N2 14.1(13)
N1 C3 C4 N3 -172.1(8)
N1 C13 C14 N4 15.8(11)
N1 C13 C14 N5 -168.6(8)
N2 C4 N3 C10 0.9(11)
N2 C4 N3 C11 -176.6(9)
N2 C5 C6 C7 179.5(10)
N2 C5 C10 C9 -179.0(9)
N2 C5 C10 N3 -0.1(12)
N3 C4 N2 C5 -0.9(11)
N3 C4 N2 Fe2 -173.5(6)
N4 C14 N5 C20 1.4(10)
N4 C14 N5 C21 173.1(8)
N4 C15 C16 C17 177.1(9)
N4 C15 C20 C19 -177.5(8)
N4 C15 C20 N5 2.0(9)
N5 C14 N4 C15 -0.1(10)
N5 C14 N4 Fe2 -157.1(6)
N6 C24 C25 N7 29.1(10)
N6 C24 C25 N8 -153.4(8)
N6 C34 C35 N9 -12.7(11)
N6 C34 C35 N10 167.9(8)
N7 C25 N8 C31 1.5(9)
N7 C25 N8 C32 -171.6(8)
N7 C26 C27 C28 179.3(8)
N7 C26 C31 C30 -179.9(8)
N7 C26 C31 N8 -0.3(9)
N8 C25 N7 C26 -1.7(9)
N8 C25 N7 Fe1 176.2(5)
N9 C35 N10 C41 -0.8(10)
N9 C35 N10 C42 175.7(8)
N9 C36 C37 C38 176.3(9)
N9 C36 C41 C40 -179.6(8)
N9 C36 C41 N10 0.8(10)
N10 C35 N9 C36 1.3(9)
N10 C35 N9 Fe1 -172.7(5)
N12 C44 O3 Fe1 -172.6(7)
N13 C47 O4 Fe2 -173.3(8)
N14 C50 O5 Fe2 142.6(11)
O1 C1 C2 N1 51.1(9)
O1 C1 C23 N6 -47.2(9)
O2 N11 Fe1 N7 -72.7(18)
O2 N11 Fe1 N9 -162.5(18)
O2 N11 Fe1 O1 97.4(18)
O2 N11 Fe1 O3 9.1(18)
O3 C44 N12 C45 -4.8(15)
O3 C44 N12 C46 179.3(10)
O4 C47 N13 C48A 177.5(17)
O4 C47 N13 C49A -6.7(19)
O4 C47 N13 C48B -171.6(15)
O4 C47 N13 C49B 16(3)
O5 C50 N14 C51 0.6(17)
O5 C50 N14 C52A 168.3(16)
O5 C50 N14 C52B -168.5(18)

loop_
_smtbx_masks_void_nr
_smtbx_masks_void_average_x
_smtbx_masks_void_average_y
_smtbx_masks_void_average_z
_smtbx_masks_void_volume
_smtbx_masks_void_count_electrons
1 0.000 0.000 0.500 263.4 75.3
